data_4073868
loop_
_publ_author_name
'Wu, Fan'
'Dioumaev, Vladimir K.'
'Szalda, David J.'
'Hanson, Jonathan'
'Bullock, R. Morris'

_publ_section_title
;
 A Tungsten Complex with a Bidentate, Hemilabile N-Heterocyclic Carbene
 Ligand, Facile Displacement of the Weakly Bound W&#x2212;(CC) Bond, and
 the Vulnerability of the NHC Ligand toward Catalyst Deactivation during
 Ketone Hydrogenation
;
_journal_issue 20
_journal_name_full Organometallics
_journal_page_first 5079
_journal_paper_doi 10.1021/om700694e
_journal_volume 26
_journal_year 2007
_chemical_formula_moiety 'C28 H30 N2 O2 W'
_chemical_formula_sum 'C28 H30 N2 O2 W'
_chemical_formula_weight 610.39
_chemical_name_systematic
; 
 ? 
;
_space_group_IT_number 2
_symmetry_cell_setting triclinic
_symmetry_space_group_name_Hall '-P 1'
_symmetry_space_group_name_H-M 'P -1'
_atom_sites_solution_hydrogens geom
_atom_sites_solution_primary direct
_atom_sites_solution_secondary difmap
_audit_creation_method SHELXL-97
_cell_angle_alpha 80.97(3)
_cell_angle_beta 72.96(3)
_cell_angle_gamma 70.79(3)
_cell_formula_units_Z 2
_cell_length_a 8.9340(18)
_cell_length_b 11.258(2)
_cell_length_c 13.631(3)
_cell_measurement_reflns_used 25
_cell_measurement_temperature 293(2)
_cell_measurement_theta_max 16.8
_cell_measurement_theta_min 14.9
_cell_volume 1235.0(5)
_computing_cell_refinement 'CAD-4 (Enraf-Nonius, 1977)'
_computing_data_collection 'CAD-4 (Enraf-Nonius, 1977)'
_computing_data_reduction 'XCAD4VAX (Sheldrick, 1993)'
_computing_molecular_graphics 'SHELXL-97 (Sheldrick, 1997)'
_computing_publication_material 'SHELXL-97 (Sheldrick, 1997)'
_computing_structure_refinement 'SHELXL-97 (Sheldrick, 1997)'
_computing_structure_solution 'SHELXS-97 (Sheldrick, 1990)'
_diffrn_ambient_temperature 293(2)
_diffrn_measured_fraction_theta_full 0.996
_diffrn_measured_fraction_theta_max 0.996
_diffrn_measurement_device_type 'Enraf Nonius CAD-4'
_diffrn_measurement_method \q/2\q
_diffrn_radiation_monochromator graphite
_diffrn_radiation_source 'fine-focus sealed tube'
_diffrn_radiation_type MoK\a
_diffrn_radiation_wavelength 0.71073
_diffrn_reflns_av_R_equivalents 0.0000
_diffrn_reflns_av_sigmaI/netI 0.0536
_diffrn_reflns_limit_h_max 11
_diffrn_reflns_limit_h_min 0
_diffrn_reflns_limit_k_max 14
_diffrn_reflns_limit_k_min -13
_diffrn_reflns_limit_l_max 17
_diffrn_reflns_limit_l_min -16
_diffrn_reflns_number 5652
_diffrn_reflns_theta_full 27.47
_diffrn_reflns_theta_max 27.47
_diffrn_reflns_theta_min 2.40
_diffrn_standards_decay_% <1%
_diffrn_standards_interval_time 60
_diffrn_standards_number 3
_exptl_absorpt_coefficient_mu 4.704
_exptl_absorpt_correction_T_max 0.6605
_exptl_absorpt_correction_T_min 0.4150
_exptl_absorpt_correction_type empirical
_exptl_absorpt_process_details 'psi scans'
_exptl_crystal_colour yellow
_exptl_crystal_density_diffrn 1.641
_exptl_crystal_density_method 'not measured'
_exptl_crystal_description block
_exptl_crystal_F_000 604
_exptl_crystal_size_max 0.33
_exptl_crystal_size_mid 0.33
_exptl_crystal_size_min 0.27
_refine_diff_density_max 0.999
_refine_diff_density_min -0.605
_refine_diff_density_rms 0.132
_refine_ls_extinction_method none
_refine_ls_goodness_of_fit_ref 1.056
_refine_ls_hydrogen_treatment mixed
_refine_ls_matrix_type full
_refine_ls_number_parameters 299
_refine_ls_number_reflns 5652
_refine_ls_number_restraints 0
_refine_ls_restrained_S_all 1.056
_refine_ls_R_factor_all 0.0681
_refine_ls_R_factor_gt 0.0284
_refine_ls_shift/su_max 0.001
_refine_ls_shift/su_mean 0.000
_refine_ls_structure_factor_coef Fsqd
_refine_ls_weighting_details 'calc w=1/[\s^2^(Fo^2^)+(0.0395P)^2^+0.0000P] where P=(Fo^2^+2Fc^2^)/3'
_refine_ls_weighting_scheme calc
_refine_ls_wR_factor_gt 0.0656
_refine_ls_wR_factor_ref 0.0724
_reflns_number_gt 4355
_reflns_number_total 5652
_reflns_threshold_expression >2sigma(I)
_cod_data_source_file om700694e-file004.cif
_cod_data_source_block wvlad-1
_cod_depositor_comments
;
The following automatic conversions were performed:

'_symmetry_cell_setting' value 'Triclinic' changed to 'triclinic'
according to /home/saulius/struct/CIF-dictionaries/cif_core.dic
dictionary named 'cif_core.dic' version 2.4.1 from 2010-06-29.

Automatic conversion script
Id: cif_fix_values 1715 2011-07-08 13:25:40Z adriana 
;
_cod_original_cell_volume 1235.0(4)
_cod_original_sg_symbol_H-M p_-1
_cod_database_code 4073868

loop_
_symmetry_equiv_pos_as_xyz
'x, y, z'
'-x, -y, -z'

loop_
_atom_site_label
_atom_site_type_symbol
_atom_site_fract_x
_atom_site_fract_y
_atom_site_fract_z
_atom_site_U_iso_or_equiv
_atom_site_adp_type
_atom_site_occupancy
_atom_site_symmetry_multiplicity
_atom_site_calc_flag
_atom_site_refinement_flags
W1 W -0.12465(2) 0.786462(17) 0.189093(15) 0.03447(7) Uani 1 1 d .
H1 H -0.2810 0.9070 0.1440 0.104(5) Uiso 1 1 d .
C11 C -0.1101(6) 0.8244(5) 0.3191(4) 0.0493(12) Uani 1 1 d .
O11 O -0.0945(6) 0.8497(4) 0.3953(3) 0.0770(13) Uani 1 1 d .
C12 C -0.1210(6) 0.9588(5) 0.1623(4) 0.0490(12) Uani 1 1 d .
O12 O -0.1148(6) 1.0624(4) 0.1441(4) 0.0795(13) Uani 1 1 d .
C131 C 0.0432(7) 0.5786(5) 0.1824(5) 0.0561(14) Uani 1 1 d .
H131 H 0.0361 0.5240 0.2411 0.104(5) Uiso 1 1 calc R
C132 C -0.0451(7) 0.5978(5) 0.1076(5) 0.0607(15) Uani 1 1 d .
H132 H -0.1218 0.5581 0.1084 0.104(5) Uiso 1 1 calc R
C133 C 0.0038(7) 0.6883(6) 0.0313(4) 0.0576(14) Uani 1 1 d .
H133 H -0.0349 0.7180 -0.0270 0.104(5) Uiso 1 1 calc R
C134 C 0.1198(6) 0.7251(5) 0.0584(4) 0.0547(14) Uani 1 1 d .
H134 H 0.1716 0.7837 0.0215 0.104(5) Uiso 1 1 calc R
C135 C 0.1448(6) 0.6589(5) 0.1503(5) 0.0532(13) Uani 1 1 d .
H135 H 0.2164 0.6661 0.1851 0.104(5) Uiso 1 1 calc R
C111 C -0.3651(5) 0.7800(4) 0.2855(4) 0.0378(10) Uani 1 1 d .
N112 N -0.5105(5) 0.8755(4) 0.3039(3) 0.0454(10) Uani 1 1 d .
C113 C -0.6335(7) 0.8392(5) 0.3768(5) 0.0666(18) Uani 1 1 d .
H113 H -0.7410 0.8889 0.4015 0.104(5) Uiso 1 1 calc R
C114 C -0.5690(7) 0.7199(5) 0.4050(5) 0.0684(18) Uani 1 1 d .
H114 H -0.6232 0.6700 0.4537 0.104(5) Uiso 1 1 calc R
N115 N -0.4081(5) 0.6825(4) 0.3497(4) 0.0477(10) Uani 1 1 d .
C121 C -0.5424(5) 0.9976(4) 0.2472(4) 0.0396(10) Uani 1 1 d .
C122 C -0.5123(6) 1.0980(4) 0.2770(4) 0.0434(11) Uani 1 1 d .
C123 C -0.5416(6) 1.2101(4) 0.2166(4) 0.0463(12) Uani 1 1 d .
H123 H -0.5240 1.2790 0.2360 0.104(5) Uiso 1 1 calc R
C124 C -0.5954(6) 1.2243(4) 0.1296(4) 0.0480(12) Uani 1 1 d .
C125 C -0.6333(6) 1.1242(5) 0.1067(5) 0.0545(14) Uani 1 1 d .
H125 H -0.6774 1.1341 0.0510 0.104(5) Uiso 1 1 calc R
C126 C -0.6082(6) 1.0100(5) 0.1634(4) 0.0487(13) Uani 1 1 d .
C127 C -0.4548(8) 1.0885(5) 0.3726(4) 0.0629(16) Uani 1 1 d .
H271 H -0.4406 1.1674 0.3796 0.104(5) Uiso 1 1 calc R
H272 H -0.3522 1.0230 0.3670 0.104(5) Uiso 1 1 calc R
H273 H -0.5350 1.0691 0.4318 0.104(5) Uiso 1 1 calc R
C128 C -0.6119(8) 1.3454(5) 0.0622(5) 0.0641(16) Uani 1 1 d .
H281 H -0.6492 1.3384 0.0047 0.104(5) Uiso 1 1 calc R
H282 H -0.5073 1.3609 0.0377 0.104(5) Uiso 1 1 calc R
H283 H -0.6897 1.4140 0.1012 0.104(5) Uiso 1 1 calc R
C129 C -0.6546(8) 0.9042(6) 0.1365(6) 0.0715(18) Uani 1 1 d .
H291 H -0.6315 0.8328 0.1845 0.104(5) Uiso 1 1 calc R
H292 H -0.5923 0.8809 0.0683 0.104(5) Uiso 1 1 calc R
H293 H -0.7696 0.9316 0.1397 0.104(5) Uiso 1 1 calc R
C151 C -0.3075(6) 0.5534(4) 0.3539(4) 0.0440(11) Uani 1 1 d .
C152 C -0.3051(6) 0.4739(5) 0.2839(4) 0.0472(12) Uani 1 1 d .
C153 C -0.2037(6) 0.3500(5) 0.2858(4) 0.0469(12) Uani 1 1 d .
H153 H -0.1979 0.2971 0.2379 0.104(5) Uiso 1 1 calc R
C154 C -0.1115(6) 0.3033(5) 0.3565(4) 0.0472(12) Uani 1 1 d .
C155 C -0.1246(6) 0.3843(5) 0.4274(4) 0.0500(13) Uani 1 1 d .
H155 H -0.0639 0.3537 0.4759 0.104(5) Uiso 1 1 calc R
C156 C -0.2238(6) 0.5090(5) 0.4299(4) 0.0457(12) Uani 1 1 d .
C157 C -0.4103(7) 0.5191(5) 0.2093(5) 0.0637(16) Uani 1 1 d .
H571 H -0.4709 0.6065 0.2177 0.104(5) Uiso 1 1 calc R
H572 H -0.4854 0.4705 0.2223 0.104(5) Uiso 1 1 calc R
H573 H -0.3419 0.5092 0.1404 0.104(5) Uiso 1 1 calc R
C158 C -0.0012(7) 0.1689(5) 0.3565(5) 0.0673(16) Uani 1 1 d .
H581 H 0.0535 0.1534 0.4103 0.104(5) Uiso 1 1 calc R
H582 H 0.0789 0.1555 0.2913 0.104(5) Uiso 1 1 calc R
H583 H -0.0659 0.1124 0.3678 0.104(5) Uiso 1 1 calc R
C159 C -0.2441(9) 0.5904(6) 0.5137(5) 0.0684(17) Uani 1 1 d .
H591 H -0.1775 0.5433 0.5590 0.104(5) Uiso 1 1 calc R
H592 H -0.3571 0.6161 0.5519 0.104(5) Uiso 1 1 calc R
H593 H -0.2106 0.6636 0.4835 0.104(5) Uiso 1 1 calc R

loop_
_atom_site_aniso_label
_atom_site_aniso_U_11
_atom_site_aniso_U_22
_atom_site_aniso_U_33
_atom_site_aniso_U_23
_atom_site_aniso_U_13
_atom_site_aniso_U_12
W1 0.02984(9) 0.03164(9) 0.03993(11) -0.00193(6) -0.00402(7) -0.01124(6)
C11 0.050(3) 0.046(3) 0.055(3) -0.001(2) -0.013(3) -0.018(2)
O11 0.104(4) 0.079(3) 0.065(3) -0.005(2) -0.041(3) -0.032(3)
C12 0.044(3) 0.044(3) 0.051(3) -0.001(2) 0.004(2) -0.019(2)
O12 0.094(3) 0.042(2) 0.094(3) 0.007(2) -0.002(3) -0.035(2)
C131 0.047(3) 0.039(3) 0.064(4) -0.003(2) 0.001(3) -0.003(2)
C132 0.050(3) 0.049(3) 0.077(4) -0.029(3) 0.009(3) -0.018(3)
C133 0.050(3) 0.062(4) 0.053(3) -0.017(3) 0.002(3) -0.016(3)
C134 0.038(3) 0.050(3) 0.064(4) -0.006(3) 0.008(2) -0.015(2)
C135 0.031(2) 0.050(3) 0.071(4) -0.011(3) -0.007(2) -0.006(2)
C111 0.037(2) 0.028(2) 0.046(3) -0.0039(19) -0.004(2) -0.0116(18)
N112 0.035(2) 0.0294(19) 0.059(3) -0.0012(18) 0.0037(19) -0.0077(16)
C113 0.039(3) 0.041(3) 0.092(5) 0.000(3) 0.019(3) -0.009(2)
C114 0.040(3) 0.050(3) 0.092(5) 0.004(3) 0.018(3) -0.019(2)
N115 0.041(2) 0.030(2) 0.063(3) 0.0039(19) 0.001(2) -0.0151(17)
C121 0.031(2) 0.030(2) 0.050(3) -0.005(2) -0.001(2) -0.0049(18)
C122 0.043(3) 0.032(2) 0.047(3) -0.006(2) -0.004(2) -0.006(2)
C123 0.050(3) 0.032(2) 0.050(3) -0.006(2) -0.004(2) -0.009(2)
C124 0.044(3) 0.031(2) 0.056(3) -0.004(2) -0.007(2) 0.000(2)
C125 0.046(3) 0.050(3) 0.067(4) -0.009(3) -0.024(3) -0.003(2)
C126 0.030(2) 0.041(3) 0.071(4) -0.015(2) -0.008(2) -0.004(2)
C127 0.089(4) 0.043(3) 0.051(3) -0.009(2) -0.018(3) -0.010(3)
C128 0.074(4) 0.038(3) 0.067(4) 0.003(3) -0.018(3) -0.003(3)
C129 0.063(4) 0.059(4) 0.103(5) -0.020(4) -0.023(4) -0.025(3)
C151 0.036(2) 0.030(2) 0.061(3) 0.004(2) -0.002(2) -0.0152(19)
C152 0.048(3) 0.039(3) 0.057(3) 0.008(2) -0.012(2) -0.022(2)
C153 0.047(3) 0.038(3) 0.056(3) -0.002(2) -0.008(2) -0.018(2)
C154 0.042(3) 0.036(2) 0.056(3) 0.003(2) 0.000(2) -0.015(2)
C155 0.045(3) 0.049(3) 0.051(3) 0.009(2) -0.006(2) -0.019(2)
C156 0.044(3) 0.039(3) 0.049(3) 0.002(2) 0.000(2) -0.019(2)
C157 0.068(4) 0.050(3) 0.086(4) 0.014(3) -0.036(3) -0.029(3)
C158 0.062(4) 0.045(3) 0.080(4) 0.002(3) -0.016(3) -0.002(3)
C159 0.084(5) 0.058(4) 0.063(4) -0.006(3) -0.012(3) -0.027(3)

loop_
_atom_type_symbol
_atom_type_description
_atom_type_scat_dispersion_real
_atom_type_scat_dispersion_imag
_atom_type_scat_source
C C 0.0033 0.0016 'International Tables Vol C Tables 4.2.6.8 and 6.1.1.4'
H H 0.0000 0.0000 'International Tables Vol C Tables 4.2.6.8 and 6.1.1.4'
N N 0.0061 0.0033 'International Tables Vol C Tables 4.2.6.8 and 6.1.1.4'
O O 0.0106 0.0060 'International Tables Vol C Tables 4.2.6.8 and 6.1.1.4'
W W -0.8490 6.8722 'International Tables Vol C Tables 4.2.6.8 and 6.1.1.4'

loop_
_geom_angle_atom_site_label_1
_geom_angle_atom_site_label_2
_geom_angle_atom_site_label_3
_geom_angle
_geom_angle_publ_flag
C12 W1 C11 77.7(2) y
C12 W1 C111 109.68(19) y
C11 W1 C111 80.3(2) y
C12 W1 C135 107.4(2) ?
C11 W1 C135 92.1(2) ?
C111 W1 C135 139.39(19) ?
C12 W1 C131 143.1(2) ?
C11 W1 C131 99.4(2) ?
C111 W1 C131 106.00(18) ?
C135 W1 C131 35.64(19) ?
C12 W1 C134 89.8(2) ?
C11 W1 C134 118.0(2) ?
C111 W1 C134 156.40(19) ?
C135 W1 C134 34.68(19) ?
C131 W1 C134 58.5(2) ?
C12 W1 C132 141.9(2) ?
C11 W1 C132 133.1(2) ?
C111 W1 C132 98.95(18) ?
C135 W1 C132 58.3(2) ?
C131 W1 C132 35.2(2) ?
C134 W1 C132 57.87(19) ?
C12 W1 C133 107.0(2) ?
C11 W1 C133 149.5(2) ?
C111 W1 C133 123.57(19) ?
C135 W1 C133 57.5(2) ?
C131 W1 C133 58.2(2) ?
C134 W1 C133 34.26(19) ?
C132 W1 C133 34.9(2) ?
O11 C11 W1 176.6(5) y
O12 C12 W1 178.2(5) y
C132 C131 C135 106.7(5) ?
C132 C131 W1 73.4(3) ?
C135 C131 W1 71.7(3) ?
C131 C132 C133 107.9(5) ?
C131 C132 W1 71.4(3) ?
C133 C132 W1 73.4(3) ?
C134 C133 C132 108.3(6) ?
C134 C133 W1 72.0(3) ?
C132 C133 W1 71.8(3) ?
C135 C134 C133 108.2(5) ?
C135 C134 W1 71.1(3) ?
C133 C134 W1 73.7(3) ?
C134 C135 C131 108.9(5) ?
C134 C135 W1 74.2(3) ?
C131 C135 W1 72.6(3) ?
N112 C111 N115 101.8(4) y
N112 C111 W1 128.8(3) y
N115 C111 W1 129.3(3) y
C111 N112 C113 112.3(4) ?
C111 N112 C121 125.8(4) ?
C113 N112 C121 121.6(4) ?
C114 C113 N112 106.5(5) ?
C113 C114 N115 108.0(5) ?
C114 N115 C111 111.4(4) ?
C114 N115 C151 121.9(4) ?
C111 N115 C151 126.3(4) ?
C122 C121 C126 121.8(4) ?
C122 C121 N112 121.0(5) ?
C126 C121 N112 117.1(4) ?
C123 C122 C121 117.1(5) ?
C123 C122 C127 120.7(5) ?
C121 C122 C127 122.1(5) ?
C124 C123 C122 123.1(5) ?
C123 C124 C125 117.5(5) ?
C123 C124 C128 120.7(5) ?
C125 C124 C128 121.8(5) ?
C126 C125 C124 122.5(5) ?
C125 C126 C121 117.6(5) ?
C125 C126 C129 120.4(5) ?
C121 C126 C129 121.9(5) ?
C156 C151 C152 121.8(4) ?
C156 C151 N115 120.0(5) ?
C152 C151 N115 118.2(5) ?
C153 C152 C151 118.2(5) ?
C153 C152 C157 120.3(5) ?
C151 C152 C157 121.5(5) ?
C154 C153 C152 122.0(5) ?
C153 C154 C155 117.5(5) ?
C153 C154 C158 121.1(5) ?
C155 C154 C158 121.5(5) ?
C154 C155 C156 123.4(5) ?
C151 C156 C155 116.9(5) ?
C151 C156 C159 121.7(5) ?
C155 C156 C159 121.4(5) ?

loop_
_geom_bond_atom_site_label_1
_geom_bond_atom_site_label_2
_geom_bond_distance
_geom_bond_publ_flag
W1 C12 1.927(5) y
W1 C11 1.936(6) y
W1 C111 2.183(5) y
W1 C135 2.314(5) ?
W1 C131 2.326(5) ?
W1 C134 2.352(5) ?
W1 C132 2.352(5) ?
W1 C133 2.373(5) ?
C11 O11 1.175(6) y
C12 O12 1.169(6) y
C131 C132 1.413(8) ?
C131 C135 1.420(8) ?
C132 C133 1.416(8) ?
C133 C134 1.392(8) ?
C134 C135 1.391(8) ?
C111 N112 1.371(6) ?
C111 N115 1.378(6) ?
N112 C113 1.375(6) ?
N112 C121 1.451(6) ?
C113 C114 1.320(8) ?
C114 N115 1.371(7) ?
N115 C151 1.438(6) ?
C121 C122 1.386(7) ?
C121 C126 1.400(7) ?
C122 C123 1.386(7) ?
C122 C127 1.512(7) ?
C123 C124 1.374(7) ?
C124 C125 1.381(7) ?
C124 C128 1.510(7) ?
C125 C126 1.378(8) ?
C126 C129 1.508(7) ?
C151 C156 1.388(7) ?
C151 C152 1.399(7) ?
C152 C153 1.392(7) ?
C152 C157 1.503(7) ?
C153 C154 1.380(7) ?
C154 C155 1.386(8) ?
C154 C158 1.510(7) ?
C155 C156 1.391(7) ?
C156 C159 1.508(8) ?
